data_4034883
loop_
_publ_author_name
'Maslivetc, Vladimir A.'
'Frolova, Liliya V.'
'Rogelj, Snezna'
'Maslivetc, Anna A.'
'Rubina, Marina'
'Rubin, Michael'

_publ_section_title
;
 Metal-Templated Assembly of Cyclopropane-Fused Diazepanones and
 Diazecanones via exo- trig Nucleophilic Cyclization of Cyclopropenes with
 Tethered Carbamates.
;
_journal_issue 22
_journal_name_full 'The Journal of organic chemistry'
_journal_page_first 13743
_journal_page_last 13753
_journal_paper_doi 10.1021/acs.joc.8b02062
_journal_volume 83
_journal_year 2018
_chemical_formula_moiety 'C30 H32 N2 O3'
_chemical_formula_sum 'C30 H32 N2 O3'
_chemical_formula_weight 468.57
_chemical_name_systematic 'tert-butyl 6-oxo-5,7,8-triphenyl-2,5-diazabicyclo[5.1.0]octane-2-carboxylate'
_space_group_crystal_system monoclinic
_space_group_IT_number 14
_space_group_name_Hall '-P 2ybc'
_space_group_name_H-M_alt 'P 1 21/c 1'
_atom_sites_solution_hydrogens geom
_atom_sites_solution_primary dual
_audit_creation_date 2017-11-15
_audit_creation_method
;
Olex2 1.2
(compiled 2017.03.28 svn.r3405 for OlexSys, GUI svn.r5337)
;
_cell_angle_alpha 90
_cell_angle_beta 96.7896(17)
_cell_angle_gamma 90
_cell_formula_units_Z 8
_cell_length_a 46.2855(8)
_cell_length_b 9.98373(17)
_cell_length_c 11.17619(19)
_cell_measurement_reflns_used 18372
_cell_measurement_temperature 150.00(10)
_cell_measurement_theta_max 75.8140
_cell_measurement_theta_min 4.4960
_cell_volume 5128.32(15)
_computing_cell_refinement 'CrysAlisPro 1.171.38.46 (Rigaku OD, 2015)'
_computing_data_collection 'CrysAlisPro 1.171.38.46 (Rigaku OD, 2015)'
_computing_data_reduction 'CrysAlisPro 1.171.38.46 (Rigaku OD, 2015)'
_computing_molecular_graphics 'Olex2 (Dolomanov et al., 2009)'
_computing_publication_material 'Olex2 (Dolomanov et al., 2009)'
_computing_structure_refinement 'ShelXL (Sheldrick, 2015)'
_computing_structure_solution 'ShelXT (Sheldrick, 2015)'
_diffrn_ambient_environment N~2~
_diffrn_ambient_temperature 150.00(10)
_diffrn_detector 'CCD plate'
_diffrn_detector_area_resol_mean 10.5059
_diffrn_detector_type AtlasS2
_diffrn_measured_fraction_theta_full 0.999
_diffrn_measured_fraction_theta_max 0.999
_diffrn_measurement_details
;
List of Runs (angles in degrees, time in seconds):

  # Type    Start    End  Width  t~exp~   \w     \q     \k     \f   Frames
--------------------------------------------------------------------------
  1  \w    -12.00  31.00   0.50    1.00    --  -41.72  70.00   2.00   86
  2  \w    -70.00 -17.00   0.50    1.00    --  -41.72  70.00   2.00  106
  3  \w     12.00  70.00   0.50    1.00    --   41.72 -99.00  60.00  116
  4  \w     36.00 140.00   0.50    4.00    --  112.00 -30.00  60.00  208
  5  \w     88.00 174.00   0.50    4.00    --  112.00  30.00  30.00  172
  6  \w    140.00 166.00   0.50    4.00    --  112.00  70.00   2.00   52
  7  \w    132.00 173.00   0.50    4.00    --  112.00  61.00  90.00   82
  8  \w     90.00 116.00   0.50    4.00    --  112.00  70.00   2.00   52
  9  \w     85.00 111.00   0.50    4.00    --  112.00  61.00  90.00   52
 10  \w    151.00 177.00   0.50    4.00    --  112.00 111.00-120.00   52
 11  \w    116.00 142.00   0.50    4.00    --  112.00 111.00-150.00   52
 12  \w     66.00  92.00   0.50    4.00    --  112.00 -45.00-150.00   52
 13  \w     96.00 137.00   0.50    4.00    --  112.00 -45.00-150.00   82
 14  \w    101.00 137.00   0.50    4.00    --  112.00 -61.00-180.00   72
 15  \w     89.00 139.00   0.50    6.00    --  112.00 -70.00-129.00  100
 16  \w     44.00 116.00   0.50    6.00    --  112.00-111.00-150.00  144
 17  \w     44.00  95.00   0.50    6.00    --  112.00 -61.00-180.00  102
 18  \w     28.00  83.00   0.50    1.50    --   41.72-125.00-150.00  110
 19  \w     36.00 106.00   0.50    6.00    --  112.00 -95.00  60.00  140
 20  \w     75.00 100.00   0.50    6.00    --  112.00-111.00  60.00   50
 21  \w   -104.00 -20.00   0.50    1.50    --  -41.72 -70.00-129.00  168
 22  \w    -46.00  20.00   0.50    1.50    --  -41.72  38.00-180.00  132
 23  \w     68.00  94.00   0.50    6.00    --  112.00 -95.00  90.00   52
 24  \w    104.00 130.00   0.50    6.00    --  112.00 111.00 120.00   52
 25  \w     30.00  61.00   0.50    6.00    --  112.00 -95.00  90.00   62
 26  \w    138.00 164.00   0.50    6.00    --  112.00  30.00 -90.00   52
 27  \w    129.00 155.00   0.50    6.00    --  112.00 111.00-180.00   52
 28  \w     61.00  87.00   0.50    6.00    --  112.00 178.00-120.00   52
 29  \w    117.00 143.00   0.50    6.00    --  112.00 178.00-120.00   52
 30  \w     89.00 122.00   0.50    6.00    --  112.00 178.00 120.00   66
 31  \w     98.00 124.00   0.50    6.00    --  112.00  30.00 -90.00   52
 32  \w     81.00 106.00   0.50    6.00    --  112.00  77.00 120.00   50
 33  \w    152.00 159.50   0.50    6.00    --  112.00  77.00 120.00   15
;
_diffrn_measurement_device 'four-circle diffractometer'
_diffrn_measurement_device_type 'SuperNova, Dual, Cu at zero, AtlasS2'
_diffrn_measurement_method '\w scans'
_diffrn_orient_matrix_type 'CrysAlisPro convention (1999,Acta A55,543-557)'
_diffrn_orient_matrix_UB_11 -0.0287102000
_diffrn_orient_matrix_UB_12 0.0597868000
_diffrn_orient_matrix_UB_13 0.0330176000
_diffrn_orient_matrix_UB_21 0.0010886000
_diffrn_orient_matrix_UB_22 0.1079120000
_diffrn_orient_matrix_UB_23 -0.0979682000
_diffrn_orient_matrix_UB_31 -0.0172838000
_diffrn_orient_matrix_UB_32 -0.0926829000
_diffrn_orient_matrix_UB_33 -0.0926955000
_diffrn_radiation_monochromator mirror
_diffrn_radiation_probe x-ray
_diffrn_radiation_type CuK\a
_diffrn_radiation_wavelength 1.54184
_diffrn_reflns_av_R_equivalents 0.0435
_diffrn_reflns_av_unetI/netI 0.0276
_diffrn_reflns_Laue_measured_fraction_full 0.999
_diffrn_reflns_Laue_measured_fraction_max 0.999
_diffrn_reflns_limit_h_max 57
_diffrn_reflns_limit_h_min -56
_diffrn_reflns_limit_k_max 12
_diffrn_reflns_limit_k_min -12
_diffrn_reflns_limit_l_max 13
_diffrn_reflns_limit_l_min -13
_diffrn_reflns_number 38486
_diffrn_reflns_point_group_measured_fraction_full 0.999
_diffrn_reflns_point_group_measured_fraction_max 0.999
_diffrn_reflns_theta_full 67.684
_diffrn_reflns_theta_max 74.491
_diffrn_reflns_theta_min 3.847
_diffrn_source 'micro-focus sealed X-ray tube'
_diffrn_source_type 'SuperNova (Cu) X-ray Source'
_exptl_absorpt_coefficient_mu 0.620
_exptl_absorpt_correction_T_max 0.932
_exptl_absorpt_correction_T_min 0.909
_exptl_absorpt_correction_type analytical
_exptl_absorpt_process_details
;
CrysAlisPro 1.171.38.46 (Rigaku Oxford Diffraction, 2015)
Analytical numeric absorption correction using a multifaceted crystal
			model based on expressions derived by R.C. Clark & J.S. Reid.
(Clark, R. C. & Reid, J. S. (1995). Acta Cryst. A51, 887-897)
Empirical absorption correction using spherical harmonics,
 implemented in SCALE3 ABSPACK scaling algorithm.
;
_exptl_crystal_colour 'clear light colourless'
_exptl_crystal_colour_lustre clear
_exptl_crystal_colour_modifier light
_exptl_crystal_colour_primary colourless
_exptl_crystal_density_diffrn 1.214
_exptl_crystal_description prism
_exptl_crystal_F_000 2000
_exptl_crystal_size_max 0.43
_exptl_crystal_size_mid 0.31
_exptl_crystal_size_min 0.294
_refine_diff_density_max 0.231
_refine_diff_density_min -0.367
_refine_diff_density_rms 0.057
_refine_ls_extinction_method none
_refine_ls_goodness_of_fit_ref 1.047
_refine_ls_hydrogen_treatment constr
_refine_ls_matrix_type full
_refine_ls_number_parameters 637
_refine_ls_number_reflns 10467
_refine_ls_number_restraints 0
_refine_ls_restrained_S_all 1.047
_refine_ls_R_factor_all 0.0573
_refine_ls_R_factor_gt 0.0530
_refine_ls_shift/su_max 0.002
_refine_ls_shift/su_mean 0.000
_refine_ls_structure_factor_coef Fsqd
_refine_ls_weighting_details 'w=1/[\s^2^(Fo^2^)+(0.0896P)^2^+1.5698P] where P=(Fo^2^+2Fc^2^)/3'
_refine_ls_weighting_scheme calc
_refine_ls_wR_factor_gt 0.1411
_refine_ls_wR_factor_ref 0.1472
_reflns_Friedel_coverage 0.000
_reflns_number_gt 9749
_reflns_number_total 10467
_reflns_threshold_expression 'I > 2\s(I)'
_cod_data_source_file jo8b02062_si_003.cif
_cod_data_source_block anna_29092017_vm402_7
_cod_database_code 4034883
_shelx_shelxl_version_number 2016/6
_chemical_oxdiff_formula C30H32N2O3
_shelx_space_group_comment
;
The symmetry employed for this shelxl refinement is uniquely defined
by the following loop, which should always be used as a source of
symmetry information in preference to the above space-group names.
They are only intended as comments.
;
_reflns_odcompleteness_completeness 99.93
_reflns_odcompleteness_iscentric 1
_reflns_odcompleteness_theta 74.33
_olex2_refinement_description
;
1. Fixed Uiso
 At 1.2 times of:
  All C(H) groups, All C(H,H) groups
 At 1.5 times of:
  All C(H,H,H) groups
2.a Ternary CH refined with riding coordinates:
 C3(H3), C2(H2), C8(H8), C7(H7)
2.b Secondary CH2 refined with riding coordinates:
 C5(H5A,H5B), C38(H38A,H38B), C4(H4A,H4B), C10(H10A,H10B), C31(H31A,H31B),
 C9(H9A,H9B)
2.c Aromatic/amide H refined with riding coordinates:
 C46(H46), C32(H32), C40(H40), C20(H20), C24(H24), C36(H36), C14(H14),
 C44(H44), C51(H51), C21(H21), C22(H22), C18(H18), C43(H43), C23(H23), C33(H33),
  C15(H15), C41(H41), C17(H17), C42(H42), C47(H47), C48(H48), C49(H49),
 C16(H16), C25(H25), C35(H35), C34(H34), C29(H29), C26(H26), C27(H27), C28(H28)
2.d Idealised Me refined as rotating group:
 C55(H55A,H55B,H55C), C54(H54A,H54B,H54C), C58(H58A,H58B,H58C), C59(H59A,H59B,
 H59C), C53(H53A,H53B,H53C), C57(H57A,H57B,H57C)
;
_olex2_exptl_crystal_mounting_method
'A fragment of single crystal was mounted on the glass stick by acrylic glue. Then it was placed into diffractometer.'
_olex2_submission_special_instructions 'No special instructions were received'
_oxdiff_exptl_absorpt_empirical_details
;
Empirical correction (ABSPACK) includes:
- Absorption correction using spherical harmonics
- Frame scaling
;
_oxdiff_exptl_absorpt_empirical_full_max 2.835
_oxdiff_exptl_absorpt_empirical_full_min 0.729

loop_
_space_group_symop_operation_xyz
'x, y, z'
'-x, y+1/2, -z+1/2'
'-x, -y, -z'
'x, -y-1/2, z-1/2'

loop_
_atom_site_label
_atom_site_type_symbol
_atom_site_fract_x
_atom_site_fract_y
_atom_site_fract_z
_atom_site_U_iso_or_equiv
_atom_site_adp_type
_atom_site_occupancy
_atom_site_site_symmetry_order
_atom_site_calc_flag
_atom_site_refinement_flags_posn
O2 O 0.84322(2) 0.67153(9) 0.35330(8) 0.0258(2) Uani 1 1 d .
O6 O 0.94057(2) 0.58774(9) 0.20930(9) 0.0261(2) Uani 1 1 d .
O4 O 0.55979(2) 1.10649(10) 0.28330(10) 0.0309(2) Uani 1 1 d .
O5 O 0.92719(2) 0.71783(10) 0.04461(9) 0.0323(2) Uani 1 1 d .
O3 O 0.57235(2) 1.25584(11) 0.43480(11) 0.0392(3) Uani 1 1 d .
O1 O 0.66797(2) 1.10320(11) 0.18580(10) 0.0375(2) Uani 1 1 d .
N2 N 0.83835(2) 0.65838(10) 0.14950(10) 0.0217(2) Uani 1 1 d .
N1 N 0.89503(2) 0.57528(11) 0.11728(9) 0.0227(2) Uani 1 1 d .
N4 N 0.66714(3) 1.11135(12) 0.38915(11) 0.0293(3) Uani 1 1 d .
N3 N 0.60423(3) 1.09733(12) 0.38624(11) 0.0293(3) Uani 1 1 d .
C3 C 0.88985(3) 0.46829(12) 0.19854(11) 0.0210(2) Uani 1 1 d .
H3 H 0.894644 0.378013 0.172673 0.025 Uiso 1 1 calc R
C19 C 0.84531(3) 0.35833(12) 0.28517(11) 0.0215(2) Uani 1 1 d .
C00D C 0.92176(3) 0.63438(13) 0.11800(12) 0.0241(3) Uani 1 1 d .
C1 C 0.86370(3) 0.47865(12) 0.26738(11) 0.0198(2) Uani 1 1 d .
C6 C 0.84743(3) 0.61112(12) 0.26084(11) 0.0202(2) Uani 1 1 d .
C5 C 0.84288(3) 0.58248(13) 0.04180(11) 0.0234(3) Uani 1 1 d .
H5A H 0.829539 0.614629 -0.025528 0.028 Uiso 1 1 calc R
H5B H 0.838511 0.488879 0.054409 0.028 Uiso 1 1 calc R
C37 C 0.79763(3) 0.82467(12) 0.11270(12) 0.0227(3) Uani 1 1 d .
C2 C 0.89456(3) 0.49352(12) 0.33198(11) 0.0213(2) Uani 1 1 d .
H2 H 0.899792 0.586532 0.352465 0.026 Uiso 1 1 calc R
C39 C 0.90932(3) 0.39500(13) 0.41829(12) 0.0229(3) Uani 1 1 d .
C8 C 0.60813(3) 0.97376(14) 0.32335(12) 0.0260(3) Uani 1 1 d .
H8 H 0.599120 0.894456 0.354951 0.031 Uiso 1 1 calc R
C12 C 0.63644(3) 0.94979(13) 0.27318(12) 0.0254(3) Uani 1 1 d .
C38 C 0.83009(3) 0.80038(12) 0.13525(12) 0.0227(2) Uani 1 1 d .
H38A H 0.839114 0.837388 0.068507 0.027 Uiso 1 1 calc R
H38B H 0.837810 0.848362 0.207500 0.027 Uiso 1 1 calc R
C45 C 0.65083(3) 0.81451(13) 0.28367(12) 0.0254(3) Uani 1 1 d .
C00O C 0.57791(3) 1.16169(14) 0.37272(13) 0.0301(3) Uani 1 1 d .
C46 C 0.67018(3) 0.78027(14) 0.20190(13) 0.0294(3) Uani 1 1 d .
H46 H 0.673562 0.840232 0.141406 0.035 Uiso 1 1 calc R
C11 C 0.65839(3) 1.06365(14) 0.27748(13) 0.0276(3) Uani 1 1 d .
C32 C 0.78000(3) 0.80439(15) 0.20359(13) 0.0303(3) Uani 1 1 d .
H32 H 0.788094 0.772076 0.278148 0.036 Uiso 1 1 calc R
C7 C 0.60857(3) 0.97678(14) 0.18868(12) 0.0261(3) Uani 1 1 d .
H7 H 0.607639 1.067606 0.155187 0.031 Uiso 1 1 calc R
C40 C 0.92083(3) 0.44185(14) 0.53152(12) 0.0286(3) Uani 1 1 d .
H40 H 0.917746 0.530388 0.552566 0.034 Uiso 1 1 calc R
C20 C 0.83000(3) 0.35215(14) 0.38545(12) 0.0270(3) Uani 1 1 d .
H20 H 0.832238 0.420024 0.442782 0.032 Uiso 1 1 calc R
C13 C 0.59195(3) 0.87696(14) 0.10900(12) 0.0262(3) Uani 1 1 d .
C24 C 0.84218(3) 0.25411(13) 0.20179(12) 0.0281(3) Uani 1 1 d .
H24 H 0.852479 0.255852 0.135221 0.034 Uiso 1 1 calc R
C36 C 0.78518(3) 0.87348(15) 0.00183(13) 0.0296(3) Uani 1 1 d .
H36 H 0.796760 0.887808 -0.059516 0.036 Uiso 1 1 calc R
C30 C 0.71630(3) 1.16022(14) 0.48631(14) 0.0301(3) Uani 1 1 d .
C14 C 0.57931(3) 0.92023(15) -0.00370(13) 0.0309(3) Uani 1 1 d .
H14 H 0.582852 1.006795 -0.029040 0.037 Uiso 1 1 calc R
C4 C 0.87393(3) 0.59449(14) 0.01059(11) 0.0261(3) Uani 1 1 d .
H4A H 0.877174 0.527886 -0.049582 0.031 Uiso 1 1 calc R
H4B H 0.876687 0.682297 -0.023445 0.031 Uiso 1 1 calc R
C44 C 0.91360(3) 0.26088(14) 0.39006(13) 0.0286(3) Uani 1 1 d .
H44 H 0.905471 0.227115 0.316095 0.034 Uiso 1 1 calc R
C51 C 0.64600(3) 0.72303(14) 0.37340(13) 0.0318(3) Uani 1 1 d .
H51 H 0.633269 0.744601 0.428896 0.038 Uiso 1 1 calc R
C52 C 0.96875(3) 0.65418(14) 0.24344(13) 0.0291(3) Uani 1 1 d .
C21 C 0.81143(3) 0.24545(15) 0.40043(13) 0.0320(3) Uani 1 1 d .
H21 H 0.801106 0.242919 0.466899 0.038 Uiso 1 1 calc R
C22 C 0.80832(3) 0.14288(14) 0.31624(14) 0.0332(3) Uani 1 1 d .
H22 H 0.795933 0.071399 0.326076 0.040 Uiso 1 1 calc R
C56 C 0.53164(3) 1.17001(15) 0.24188(14) 0.0314(3) Uani 1 1 d .
C10 C 0.65351(3) 1.06854(15) 0.49421(13) 0.0315(3) Uani 1 1 d .
H10A H 0.665820 1.094496 0.566820 0.038 Uiso 1 1 calc R
H10B H 0.651933 0.971654 0.493818 0.038 Uiso 1 1 calc R
C18 C 0.58680(3) 0.74530(15) 0.14374(14) 0.0323(3) Uani 1 1 d .
H18 H 0.595424 0.713693 0.217738 0.039 Uiso 1 1 calc R
C43 C 0.92994(3) 0.17708(15) 0.47167(15) 0.0338(3) Uani 1 1 d .
H43 H 0.933053 0.088388 0.451235 0.041 Uiso 1 1 calc R
C23 C 0.82369(4) 0.14741(14) 0.21783(14) 0.0341(3) Uani 1 1 d .
H23 H 0.821668 0.078384 0.161586 0.041 Uiso 1 1 calc R
C31 C 0.68997(3) 1.21359(14) 0.40872(14) 0.0327(3) Uani 1 1 d .
H31A H 0.682483 1.291081 0.447414 0.039 Uiso 1 1 calc R
H31B H 0.695527 1.241926 0.331641 0.039 Uiso 1 1 calc R
C33 C 0.75044(3) 0.83199(16) 0.18393(15) 0.0377(3) Uani 1 1 d .
H33 H 0.738792 0.817711 0.245064 0.045 Uiso 1 1 calc R
C15 C 0.56149(3) 0.83578(17) -0.07878(14) 0.0372(3) Uani 1 1 d .
H15 H 0.553194 0.866196 -0.153712 0.045 Uiso 1 1 calc R
C41 C 0.93684(3) 0.35763(16) 0.61324(14) 0.0341(3) Uani 1 1 d .
H41 H 0.944426 0.390203 0.688406 0.041 Uiso 1 1 calc R
C17 C 0.56887(3) 0.66130(16) 0.06846(16) 0.0373(3) Uani 1 1 d .
H17 H 0.565471 0.574165 0.092677 0.045 Uiso 1 1 calc R
C9 C 0.62352(3) 1.12892(17) 0.49652(14) 0.0358(3) Uani 1 1 d .
H9A H 0.615044 1.094677 0.565738 0.043 Uiso 1 1 calc R
H9B H 0.625256 1.225371 0.505027 0.043 Uiso 1 1 calc R
C42 C 0.94157(3) 0.22573(16) 0.58346(14) 0.0349(3) Uani 1 1 d .
H42 H 0.952489 0.169866 0.637990 0.042 Uiso 1 1 calc R
C47 C 0.68445(3) 0.65760(15) 0.20987(15) 0.0349(3) Uani 1 1 d .
H47 H 0.697459 0.636189 0.155430 0.042 Uiso 1 1 calc R
C48 C 0.67931(4) 0.56734(15) 0.29880(15) 0.0373(3) Uani 1 1 d .
H48 H 0.688748 0.484947 0.303710 0.045 Uiso 1 1 calc R
C49 C 0.66012(4) 0.59944(15) 0.38057(15) 0.0374(3) Uani 1 1 d .
H49 H 0.656652 0.538563 0.440221 0.045 Uiso 1 1 calc R
C16 C 0.55603(3) 0.70677(17) -0.04251(15) 0.0388(4) Uani 1 1 d .
H16 H 0.543835 0.650837 -0.092213 0.047 Uiso 1 1 calc R
C25 C 0.73097(4) 1.04822(16) 0.45062(16) 0.0406(4) Uani 1 1 d .
H25 H 0.724892 1.007765 0.376979 0.049 Uiso 1 1 calc R
C55 C 0.98073(3) 0.57555(18) 0.35485(15) 0.0388(4) Uani 1 1 d .
H55A H 0.967988 0.585766 0.416050 0.058 Uiso 1 1 calc GR
H55B H 0.999713 0.608718 0.384322 0.058 Uiso 1 1 calc GR
H55C H 0.982061 0.482502 0.334529 0.058 Uiso 1 1 calc GR
C35 C 0.75551(3) 0.90101(19) -0.01794(16) 0.0420(4) Uani 1 1 d .
H35 H 0.747312 0.932978 -0.092467 0.050 Uiso 1 1 calc R
C54 C 0.98807(3) 0.64005(19) 0.14337(15) 0.0409(4) Uani 1 1 d .
H54A H 0.988884 0.547670 0.120178 0.061 Uiso 1 1 calc GR
H54B H 1.007315 0.671026 0.171484 0.061 Uiso 1 1 calc GR
H54C H 0.980224 0.692535 0.075189 0.061 Uiso 1 1 calc GR
C58 C 0.51186(3) 1.16709(19) 0.34111(16) 0.0418(4) Uani 1 1 d .
H58A H 0.511004 1.077582 0.371891 0.063 Uiso 1 1 calc GR
H58B H 0.492679 1.195551 0.309154 0.063 Uiso 1 1 calc GR
H58C H 0.519401 1.226277 0.404978 0.063 Uiso 1 1 calc GR
C59 C 0.52008(3) 1.08016(18) 0.13727(15) 0.0406(4) Uani 1 1 d .
H59A H 0.533219 1.082177 0.076940 0.061 Uiso 1 1 calc GR
H59B H 0.501291 1.111493 0.103140 0.061 Uiso 1 1 calc GR
H59C H 0.518442 0.990040 0.165665 0.061 Uiso 1 1 calc GR
C34 C 0.73826(3) 0.88082(19) 0.07324(17) 0.0430(4) Uani 1 1 d .
H34 H 0.718474 0.899989 0.060335 0.052 Uiso 1 1 calc R
C29 C 0.72578(4) 1.21874(18) 0.59652(17) 0.0424(4) Uani 1 1 d .
H29 H 0.716251 1.293817 0.621717 0.051 Uiso 1 1 calc R
C53 C 0.96371(4) 0.79964(16) 0.27616(17) 0.0436(4) Uani 1 1 d .
H53A H 0.956739 0.848751 0.204691 0.065 Uiso 1 1 calc GR
H53B H 0.981670 0.838171 0.312157 0.065 Uiso 1 1 calc GR
H53C H 0.949553 0.803736 0.332264 0.065 Uiso 1 1 calc GR
C57 C 0.53664(4) 1.31143(17) 0.19769(17) 0.0454(4) Uani 1 1 d .
H57A H 0.543218 1.367613 0.265158 0.068 Uiso 1 1 calc GR
H57B H 0.518758 1.346299 0.157295 0.068 Uiso 1 1 calc GR
H57C H 0.551087 1.309556 0.142764 0.068 Uiso 1 1 calc GR
C26 C 0.75457(4) 0.99646(19) 0.5239(2) 0.0499(4) Uani 1 1 d .
H26 H 0.764168 0.921381 0.499123 0.060 Uiso 1 1 calc R
C27 C 0.76392(4) 1.0550(2) 0.6328(2) 0.0528(5) Uani 1 1 d .
H27 H 0.779869 1.020303 0.681338 0.063 Uiso 1 1 calc R
C28 C 0.74947(4) 1.1658(2) 0.6697(2) 0.0556(5) Uani 1 1 d .
H28 H 0.755582 1.205241 0.743736 0.067 Uiso 1 1 calc R

loop_
_atom_site_aniso_label
_atom_site_aniso_U_11
_atom_site_aniso_U_22
_atom_site_aniso_U_33
_atom_site_aniso_U_23
_atom_site_aniso_U_13
_atom_site_aniso_U_12
O2 0.0301(5) 0.0241(4) 0.0232(4) -0.0042(3) 0.0038(4) 0.0019(4)
O6 0.0232(4) 0.0241(4) 0.0303(5) 0.0055(4) 0.0002(4) -0.0028(3)
O4 0.0262(5) 0.0275(5) 0.0381(5) -0.0062(4) -0.0005(4) 0.0043(4)
O5 0.0330(5) 0.0299(5) 0.0343(5) 0.0109(4) 0.0052(4) -0.0028(4)
O3 0.0345(5) 0.0356(6) 0.0475(6) -0.0160(5) 0.0043(5) 0.0033(4)
O1 0.0411(6) 0.0362(6) 0.0369(6) 0.0040(4) 0.0112(5) -0.0104(5)
N2 0.0250(5) 0.0180(5) 0.0220(5) -0.0009(4) 0.0019(4) 0.0027(4)
N1 0.0239(5) 0.0227(5) 0.0214(5) 0.0040(4) 0.0020(4) 0.0005(4)
N4 0.0258(5) 0.0278(6) 0.0338(6) 0.0030(5) 0.0016(5) -0.0035(4)
N3 0.0266(6) 0.0294(6) 0.0314(6) -0.0064(5) 0.0020(5) 0.0019(5)
C3 0.0221(6) 0.0199(5) 0.0213(6) 0.0016(4) 0.0033(4) 0.0005(4)
C19 0.0213(5) 0.0190(6) 0.0238(6) 0.0019(5) 0.0002(4) -0.0007(4)
C00D 0.0263(6) 0.0202(6) 0.0260(6) 0.0015(5) 0.0037(5) 0.0018(5)
C1 0.0221(6) 0.0174(5) 0.0198(5) 0.0002(4) 0.0024(4) -0.0001(4)
C6 0.0198(5) 0.0183(5) 0.0224(6) -0.0008(4) 0.0027(4) -0.0018(4)
C5 0.0260(6) 0.0226(6) 0.0212(6) -0.0023(5) 0.0006(5) 0.0021(5)
C37 0.0238(6) 0.0170(5) 0.0272(6) -0.0031(5) 0.0027(5) 0.0000(4)
C2 0.0224(6) 0.0190(5) 0.0223(6) 0.0019(4) 0.0011(4) -0.0007(4)
C39 0.0209(5) 0.0236(6) 0.0242(6) 0.0054(5) 0.0029(5) -0.0009(5)
C8 0.0237(6) 0.0256(6) 0.0292(7) -0.0015(5) 0.0056(5) 0.0001(5)
C12 0.0239(6) 0.0241(6) 0.0286(6) 0.0026(5) 0.0049(5) -0.0001(5)
C38 0.0249(6) 0.0163(5) 0.0267(6) 0.0013(5) 0.0021(5) 0.0008(4)
C45 0.0234(6) 0.0240(6) 0.0285(6) 0.0004(5) 0.0021(5) -0.0012(5)
C00O 0.0278(7) 0.0279(7) 0.0348(7) -0.0045(5) 0.0043(5) -0.0005(5)
C46 0.0275(6) 0.0284(7) 0.0327(7) -0.0008(5) 0.0060(5) -0.0019(5)
C11 0.0257(6) 0.0241(6) 0.0334(7) 0.0034(5) 0.0056(5) 0.0000(5)
C32 0.0306(7) 0.0308(7) 0.0299(7) -0.0008(5) 0.0053(5) 0.0004(5)
C7 0.0249(6) 0.0251(6) 0.0285(6) 0.0016(5) 0.0041(5) 0.0015(5)
C40 0.0302(6) 0.0259(6) 0.0288(7) 0.0038(5) -0.0011(5) -0.0036(5)
C20 0.0308(6) 0.0248(6) 0.0251(6) 0.0013(5) 0.0024(5) -0.0024(5)
C13 0.0230(6) 0.0281(6) 0.0286(6) -0.0021(5) 0.0077(5) 0.0024(5)
C24 0.0352(7) 0.0212(6) 0.0280(7) -0.0015(5) 0.0043(5) -0.0020(5)
C36 0.0265(6) 0.0312(7) 0.0307(7) 0.0028(5) 0.0014(5) -0.0012(5)
C30 0.0243(6) 0.0252(6) 0.0411(8) 0.0002(6) 0.0053(6) -0.0039(5)
C14 0.0296(7) 0.0326(7) 0.0309(7) -0.0014(6) 0.0047(5) 0.0068(5)
C4 0.0264(6) 0.0315(7) 0.0201(6) 0.0030(5) 0.0017(5) 0.0043(5)
C44 0.0326(7) 0.0249(6) 0.0283(6) 0.0037(5) 0.0043(5) 0.0019(5)
C51 0.0361(7) 0.0273(7) 0.0329(7) 0.0030(6) 0.0072(6) 0.0001(6)
C52 0.0235(6) 0.0313(7) 0.0323(7) 0.0041(5) 0.0016(5) -0.0060(5)
C21 0.0322(7) 0.0332(7) 0.0307(7) 0.0083(6) 0.0046(5) -0.0045(6)
C22 0.0343(7) 0.0256(7) 0.0380(8) 0.0087(6) -0.0027(6) -0.0087(6)
C56 0.0256(6) 0.0312(7) 0.0369(7) -0.0027(6) 0.0019(5) 0.0066(5)
C10 0.0285(7) 0.0358(7) 0.0299(7) 0.0019(6) 0.0025(5) -0.0022(6)
C18 0.0330(7) 0.0306(7) 0.0336(7) -0.0008(6) 0.0054(6) -0.0013(6)
C43 0.0341(7) 0.0255(7) 0.0423(8) 0.0100(6) 0.0071(6) 0.0036(5)
C23 0.0442(8) 0.0219(6) 0.0349(7) -0.0011(5) -0.0010(6) -0.0065(6)
C31 0.0321(7) 0.0225(6) 0.0429(8) 0.0017(6) 0.0020(6) -0.0031(5)
C33 0.0312(7) 0.0401(8) 0.0440(9) -0.0044(7) 0.0135(6) -0.0008(6)
C15 0.0312(7) 0.0472(9) 0.0325(7) -0.0079(6) 0.0008(6) 0.0091(6)
C41 0.0319(7) 0.0371(8) 0.0309(7) 0.0110(6) -0.0061(6) -0.0078(6)
C17 0.0354(8) 0.0306(7) 0.0473(9) -0.0074(6) 0.0103(6) -0.0039(6)
C9 0.0300(7) 0.0447(8) 0.0322(7) -0.0088(6) 0.0013(6) -0.0011(6)
C42 0.0278(7) 0.0358(8) 0.0398(8) 0.0190(6) -0.0011(6) -0.0005(6)
C47 0.0306(7) 0.0335(7) 0.0412(8) -0.0085(6) 0.0067(6) 0.0016(6)
C48 0.0401(8) 0.0245(7) 0.0460(9) -0.0040(6) -0.0009(6) 0.0051(6)
C49 0.0484(9) 0.0258(7) 0.0371(8) 0.0046(6) 0.0016(6) 0.0000(6)
C16 0.0296(7) 0.0445(9) 0.0426(8) -0.0173(7) 0.0047(6) 0.0000(6)
C25 0.0404(8) 0.0328(8) 0.0488(9) -0.0042(7) 0.0058(7) 0.0057(6)
C55 0.0295(7) 0.0483(9) 0.0370(8) 0.0115(7) -0.0029(6) -0.0067(6)
C35 0.0288(7) 0.0509(10) 0.0443(9) 0.0108(7) -0.0037(6) 0.0030(7)
C54 0.0289(7) 0.0553(10) 0.0393(8) 0.0102(7) 0.0074(6) 0.0011(7)
C58 0.0308(7) 0.0535(10) 0.0418(9) -0.0072(7) 0.0080(6) 0.0013(7)
C59 0.0311(7) 0.0474(9) 0.0421(8) -0.0109(7) -0.0013(6) 0.0072(6)
C34 0.0232(7) 0.0495(9) 0.0564(10) 0.0035(8) 0.0055(6) 0.0052(6)
C29 0.0325(7) 0.0409(8) 0.0528(10) -0.0129(7) 0.0013(7) -0.0024(6)
C53 0.0494(9) 0.0324(8) 0.0476(9) -0.0042(7) -0.0007(7) -0.0104(7)
C57 0.0506(10) 0.0360(8) 0.0495(10) 0.0052(7) 0.0051(8) 0.0099(7)
C26 0.0379(8) 0.0411(9) 0.0716(12) 0.0069(9) 0.0106(8) 0.0112(7)
C27 0.0274(7) 0.0611(11) 0.0676(12) 0.0145(10) -0.0042(8) -0.0009(7)
C28 0.0390(9) 0.0670(13) 0.0570(11) -0.0095(10) -0.0104(8) -0.0073(9)

loop_
_atom_type_symbol
_atom_type_description
_atom_type_scat_dispersion_real
_atom_type_scat_dispersion_imag
_atom_type_scat_source
C C 0.0181 0.0091 'International Tables Vol C Tables 4.2.6.8 and 6.1.1.4'
H H 0.0000 0.0000 'International Tables Vol C Tables 4.2.6.8 and 6.1.1.4'
N N 0.0311 0.0180 'International Tables Vol C Tables 4.2.6.8 and 6.1.1.4'
O O 0.0492 0.0322 'International Tables Vol C Tables 4.2.6.8 and 6.1.1.4'

loop_
_exptl_crystal_face_index_h
_exptl_crystal_face_index_k
_exptl_crystal_face_index_l
_exptl_crystal_face_perp_dist
-13 -4 -5 0.1796
-11 -6 -1 0.1992
12 6 2 0.2089
2 5 -4 0.1444
2 5 -4 0.1432
-7 5 5 0.1859
30 0 0 0.1438
-30 1 1 0.1487
12 4 5 0.2138
21 -4 2 0.1655
-18 5 -2 0.1741
7 -6 -1 0.1717
-19 -4 4 0.1947
20 4 -3 0.1731
10 -5 4 0.1737
-26 3 0 0.1534
10 -4 -5 0.1438
-29 2 2 0.1506
-29 -1 -1 0.1467
7 -5 -4 0.1534
-4 -5 5 0.1565
10 -5 -4 0.1511

loop_
_geom_angle_atom_site_label_1
_geom_angle_atom_site_label_2
_geom_angle_atom_site_label_3
_geom_angle
C00D O6 C52 121.00(10)
C00O O4 C56 120.53(11)
C6 N2 C5 121.30(10)
C6 N2 C38 119.00(10)
C5 N2 C38 118.16(10)
C3 N1 C4 117.82(10)
C00D N1 C3 122.22(10)
C00D N1 C4 117.65(11)
C11 N4 C10 121.88(12)
C11 N4 C31 120.96(12)
C10 N4 C31 117.10(12)
C8 N3 C9 119.62(12)
C00O N3 C8 120.58(11)
C00O N3 C9 115.88(12)
N1 C3 H3 115.8
N1 C3 C1 118.22(10)
N1 C3 C2 119.08(10)
C1 C3 H3 115.8
C2 C3 H3 115.8
C2 C3 C1 60.96(8)
C20 C19 C1 119.46(11)
C24 C19 C1 121.72(12)
C24 C19 C20 118.77(12)
O6 C00D N1 111.03(11)
O5 C00D O6 125.64(12)
O5 C00D N1 123.33(12)
C3 C1 C6 117.19(10)
C3 C1 C2 59.20(8)
C19 C1 C3 120.91(10)
C19 C1 C6 114.72(10)
C19 C1 C2 121.88(10)
C6 C1 C2 111.60(10)
O2 C6 N2 122.61(11)
O2 C6 C1 120.84(11)
N2 C6 C1 116.54(10)
N2 C5 H5A 109.1
N2 C5 H5B 109.1
N2 C5 C4 112.32(10)
H5A C5 H5B 107.9
C4 C5 H5A 109.1
C4 C5 H5B 109.1
C32 C37 C38 120.78(12)
C32 C37 C36 118.97(12)
C36 C37 C38 120.19(12)
C3 C2 C1 59.84(8)
C3 C2 H2 113.2
C1 C2 H2 113.2
C39 C2 C3 122.33(11)
C39 C2 C1 125.04(11)
C39 C2 H2 113.2
C40 C39 C2 117.64(12)
C40 C39 C44 118.56(12)
C44 C39 C2 123.71(12)
N3 C8 H8 115.6
N3 C8 C12 118.87(11)
N3 C8 C7 119.12(12)
C12 C8 H8 115.6
C12 C8 C7 61.05(9)
C7 C8 H8 115.6
C8 C12 C45 120.74(11)
C8 C12 C11 118.51(12)
C8 C12 C7 59.60(9)
C45 C12 C11 112.35(11)
C45 C12 C7 122.65(11)
C11 C12 C7 113.52(11)
N2 C38 C37 114.35(10)
N2 C38 H38A 108.7
N2 C38 H38B 108.7
C37 C38 H38A 108.7
C37 C38 H38B 108.7
H38A C38 H38B 107.6
C46 C45 C12 118.78(12)
C51 C45 C12 122.49(12)
C51 C45 C46 118.72(13)
O4 C00O N3 111.00(12)
O3 C00O O4 125.89(13)
O3 C00O N3 123.12(13)
C45 C46 H46 119.6
C47 C46 C45 120.73(14)
C47 C46 H46 119.6
O1 C11 N4 123.94(13)
O1 C11 C12 121.27(13)
N4 C11 C12 114.72(12)
C37 C32 H32 119.7
C33 C32 C37 120.54(14)
C33 C32 H32 119.7
C8 C7 C12 59.35(8)
C8 C7 H7 113.2
C12 C7 H7 113.2
C13 C7 C8 121.11(12)
C13 C7 C12 126.13(12)
C13 C7 H7 113.2
C39 C40 H40 119.7
C41 C40 C39 120.69(13)
C41 C40 H40 119.7
C19 C20 H20 119.7
C21 C20 C19 120.65(13)
C21 C20 H20 119.7
C14 C13 C7 117.73(12)
C14 C13 C18 118.36(13)
C18 C13 C7 123.78(13)
C19 C24 H24 119.9
C23 C24 C19 120.18(13)
C23 C24 H24 119.9
C37 C36 H36 119.8
C37 C36 C35 120.49(14)
C35 C36 H36 119.8
C25 C30 C31 120.55(14)
C29 C30 C31 120.76(14)
C29 C30 C25 118.65(15)
C13 C14 H14 119.6
C15 C14 C13 120.90(14)
C15 C14 H14 119.6
N1 C4 C5 111.12(10)
N1 C4 H4A 109.4
N1 C4 H4B 109.4
C5 C4 H4A 109.4
C5 C4 H4B 109.4
H4A C4 H4B 108.0
C39 C44 H44 119.7
C43 C44 C39 120.59(13)
C43 C44 H44 119.7
C45 C51 H51 119.8
C45 C51 C49 120.49(14)
C49 C51 H51 119.8
O6 C52 C55 101.87(11)
O6 C52 C54 110.36(12)
O6 C52 C53 109.62(12)
C55 C52 C53 110.32(14)
C54 C52 C55 111.45(13)
C54 C52 C53 112.69(13)
C20 C21 H21 120.0
C22 C21 C20 120.00(14)
C22 C21 H21 120.0
C21 C22 H22 120.2
C23 C22 C21 119.66(13)
C23 C22 H22 120.2
O4 C56 C58 110.43(12)
O4 C56 C59 101.85(11)
O4 C56 C57 109.79(13)
C58 C56 C59 111.25(13)
C58 C56 C57 112.47(14)
C59 C56 C57 110.55(14)
N4 C10 H10A 109.1
N4 C10 H10B 109.1
N4 C10 C9 112.36(12)
H10A C10 H10B 107.9
C9 C10 H10A 109.1
C9 C10 H10B 109.1
C13 C18 H18 119.7
C17 C18 C13 120.51(14)
C17 C18 H18 119.7
C44 C43 H43 119.9
C42 C43 C44 120.13(14)
C42 C43 H43 119.9
C24 C23 H23 119.6
C22 C23 C24 120.73(14)
C22 C23 H23 119.6
N4 C31 C30 111.04(11)
N4 C31 H31A 109.4
N4 C31 H31B 109.4
C30 C31 H31A 109.4
C30 C31 H31B 109.4
H31A C31 H31B 108.0
C32 C33 H33 120.0
C34 C33 C32 120.04(15)
C34 C33 H33 120.0
C14 C15 H15 119.9
C16 C15 C14 120.27(15)
C16 C15 H15 119.9
C40 C41 H41 119.8
C42 C41 C40 120.38(14)
C42 C41 H41 119.8
C18 C17 H17 119.8
C16 C17 C18 120.37(15)
C16 C17 H17 119.8
N3 C9 C10 111.55(12)
N3 C9 H9A 109.3
N3 C9 H9B 109.3
C10 C9 H9A 109.3
C10 C9 H9B 109.3
H9A C9 H9B 108.0
C43 C42 H42 120.2
C41 C42 C43 119.63(13)
C41 C42 H42 120.2
C46 C47 H47 120.0
C48 C47 C46 119.97(14)
C48 C47 H47 120.0
C47 C48 H48 119.9
C47 C48 C49 120.11(14)
C49 C48 H48 119.9
C51 C49 H49 120.0
C48 C49 C51 119.97(15)
C48 C49 H49 120.0
C15 C16 C17 119.56(14)
C15 C16 H16 120.2
C17 C16 H16 120.2
C30 C25 H25 119.7
C26 C25 C30 120.53(17)
C26 C25 H25 119.7
C52 C55 H55A 109.5
C52 C55 H55B 109.5
C52 C55 H55C 109.5
H55A C55 H55B 109.5
H55A C55 H55C 109.5
H55B C55 H55C 109.5
C36 C35 H35 120.0
C34 C35 C36 119.95(15)
C34 C35 H35 120.0
C52 C54 H54A 109.5
C52 C54 H54B 109.5
C52 C54 H54C 109.5
H54A C54 H54B 109.5
H54A C54 H54C 109.5
H54B C54 H54C 109.5
C56 C58 H58A 109.5
C56 C58 H58B 109.5
C56 C58 H58C 109.5
H58A C58 H58B 109.5
H58A C58 H58C 109.5
H58B C58 H58C 109.5
C56 C59 H59A 109.5
C56 C59 H59B 109.5
C56 C59 H59C 109.5
H59A C59 H59B 109.5
H59A C59 H59C 109.5
H59B C59 H59C 109.5
C33 C34 H34 120.0
C35 C34 C33 120.00(14)
C35 C34 H34 120.0
C30 C29 H29 119.8
C30 C29 C28 120.41(17)
C28 C29 H29 119.8
C52 C53 H53A 109.5
C52 C53 H53B 109.5
C52 C53 H53C 109.5
H53A C53 H53B 109.5
H53A C53 H53C 109.5
H53B C53 H53C 109.5
C56 C57 H57A 109.5
C56 C57 H57B 109.5
C56 C57 H57C 109.5
H57A C57 H57B 109.5
H57A C57 H57C 109.5
H57B C57 H57C 109.5
C25 C26 H26 119.7
C27 C26 C25 120.59(17)
C27 C26 H26 119.7
C26 C27 H27 120.2
C26 C27 C28 119.52(17)
C28 C27 H27 120.2
C29 C28 H28 119.8
C27 C28 C29 120.30(18)
C27 C28 H28 119.8

loop_
_geom_bond_atom_site_label_1
_geom_bond_atom_site_label_2
_geom_bond_distance
O2 C6 1.2318(16)
O6 C00D 1.3438(16)
O6 C52 1.4727(16)
O4 C00O 1.3448(17)
O4 C56 1.4733(16)
O5 C00D 1.2159(17)
O3 C00O 1.2139(18)
O1 C11 1.2288(18)
N2 C6 1.3506(16)
N2 C5 1.4583(16)
N2 C38 1.4721(15)
N1 C3 1.4404(15)
N1 C00D 1.3700(17)
N1 C4 1.4618(15)
N4 C11 1.3523(19)
N4 C10 1.4608(19)
N4 C31 1.4668(18)
N3 C8 1.4418(17)
N3 C00O 1.3694(19)
N3 C9 1.4682(18)
C3 H3 0.9800
C3 C1 1.5126(17)
C3 C2 1.5027(16)
C19 C1 1.4989(16)
C19 C20 1.3964(18)
C19 C24 1.3928(18)
C1 C6 1.5193(16)
C1 C2 1.5296(16)
C5 H5A 0.9700
C5 H5B 0.9700
C5 C4 1.5230(18)
C37 C38 1.5134(17)
C37 C32 1.3909(19)
C37 C36 1.3914(19)
C2 H2 0.9800
C2 C39 1.4863(16)
C39 C40 1.3945(19)
C39 C44 1.3952(19)
C8 H8 0.9800
C8 C12 1.5039(18)
C8 C7 1.5079(18)
C12 C45 1.5044(18)
C12 C11 1.5217(18)
C12 C7 1.5297(18)
C38 H38A 0.9700
C38 H38B 0.9700
C45 C46 1.3957(19)
C45 C51 1.3938(19)
C46 H46 0.9300
C46 C47 1.389(2)
C32 H32 0.9300
C32 C33 1.388(2)
C7 H7 0.9800
C7 C13 1.4886(19)
C40 H40 0.9300
C40 C41 1.3895(19)
C20 H20 0.9300
C20 C21 1.3913(19)
C13 C14 1.3933(19)
C13 C18 1.399(2)
C24 H24 0.9300
C24 C23 1.391(2)
C36 H36 0.9300
C36 C35 1.392(2)
C30 C31 1.507(2)
C30 C25 1.391(2)
C30 C29 1.387(2)
C14 H14 0.9300
C14 C15 1.390(2)
C4 H4A 0.9700
C4 H4B 0.9700
C44 H44 0.9300
C44 C43 1.3930(19)
C51 H51 0.9300
C51 C49 1.394(2)
C52 C55 1.520(2)
C52 C54 1.519(2)
C52 C53 1.522(2)
C21 H21 0.9300
C21 C22 1.387(2)
C22 H22 0.9300
C22 C23 1.379(2)
C56 C58 1.520(2)
C56 C59 1.520(2)
C56 C57 1.522(2)
C10 H10A 0.9700
C10 H10B 0.9700
C10 C9 1.517(2)
C18 H18 0.9300
C18 C17 1.391(2)
C43 H43 0.9300
C43 C42 1.389(2)
C23 H23 0.9300
C31 H31A 0.9700
C31 H31B 0.9700
C33 H33 0.9300
C33 C34 1.386(2)
C15 H15 0.9300
C15 C16 1.383(2)
C41 H41 0.9300
C41 C42 1.382(2)
C17 H17 0.9300
C17 C16 1.387(2)
C9 H9A 0.9700
C9 H9B 0.9700
C42 H42 0.9300
C47 H47 0.9300
C47 C48 1.383(2)
C48 H48 0.9300
C48 C49 1.385(2)
C49 H49 0.9300
C16 H16 0.9300
C25 H25 0.9300
C25 C26 1.386(2)
C55 H55A 0.9600
C55 H55B 0.9600
C55 H55C 0.9600
C35 H35 0.9300
C35 C34 1.382(2)
C54 H54A 0.9600
C54 H54B 0.9600
C54 H54C 0.9600
C58 H58A 0.9600
C58 H58B 0.9600
C58 H58C 0.9600
C59 H59A 0.9600
C59 H59B 0.9600
C59 H59C 0.9600
C34 H34 0.9300
C29 H29 0.9300
C29 C28 1.392(3)
C53 H53A 0.9600
C53 H53B 0.9600
C53 H53C 0.9600
C57 H57A 0.9600
C57 H57B 0.9600
C57 H57C 0.9600
C26 H26 0.9300
C26 C27 1.373(3)
C27 H27 0.9300
C27 C28 1.381(3)
C28 H28 0.9300

loop_
_exptl_oxdiff_crystal_face_indexfrac_h
_exptl_oxdiff_crystal_face_indexfrac_k
_exptl_oxdiff_crystal_face_indexfrac_l
_exptl_oxdiff_crystal_face_x
_exptl_oxdiff_crystal_face_y
_exptl_oxdiff_crystal_face_z
-13.2620 -3.6715 -4.6337 0.0083 0.0433 0.9990
-10.9902 -5.9186 -0.9712 -0.0704 -0.5555 0.8285
12.0402 5.5517 1.9939 0.0521 0.4169 -0.9075
2.2278 5.4052 -3.9980 0.1272 0.9774 -0.1689
1.6102 5.2574 -4.2369 0.1282 0.9842 -0.1224
-6.5744 4.5273 5.0953 0.6277 -0.0178 -0.7783
29.8661 -0.2281 -0.1313 -0.8754 0.0208 -0.4829
-29.7271 0.9233 0.9368 0.9396 -0.0245 0.3414
12.2476 3.9872 4.5108 0.0357 0.0017 -0.9994
20.5195 -3.8882 2.4179 -0.7417 -0.6341 -0.2184
-18.3197 4.7783 -1.5759 0.7596 0.6501 0.0198
7.0732 -6.2156 -1.3405 -0.6189 -0.5317 0.5781
-18.8764 -3.7358 4.2925 0.4603 -0.8442 0.2746
20.2014 4.2670 -2.9988 -0.4239 0.7762 -0.4667
9.9956 -4.6179 4.1644 -0.4256 -0.8954 -0.1308
-26.1105 3.1846 0.3345 0.9511 0.2825 0.1251
10.1489 -4.4376 -4.9416 -0.7198 0.0163 0.6939
-28.8146 1.6340 1.7366 0.9823 -0.0252 0.1856
-28.7996 -0.8165 -1.0108 0.7447 -0.0204 0.6671
6.8999 -5.3776 -3.8623 -0.6471 -0.1944 0.7372
-3.9633 -4.9165 4.7050 -0.0248 -0.9958 0.0880
10.2221 -5.3360 -3.5654 -0.7302 -0.2154 0.6484

loop_
_smtbx_masks_void_nr
_smtbx_masks_void_average_x
_smtbx_masks_void_average_y
_smtbx_masks_void_average_z
_smtbx_masks_void_volume
_smtbx_masks_void_count_electrons
1 0.107 0.072 0.749 28.6 0.4
2 0.107 0.428 0.249 28.6 0.4
3 0.386 0.602 0.720 26.8 0.3
4 0.386 0.898 0.220 26.8 0.3
5 0.614 0.102 0.780 26.8 0.3
6 0.614 0.398 0.280 26.8 0.3
7 0.893 -0.072 0.251 28.6 0.4
8 0.893 0.572 0.751 28.6 0.4
